data_2100584
loop_
_publ_author_name
'Wardell, James L.'
'Low, John Nicolson'
'Skakle, Janet M.S.'
'Glidewell, Christopher'

_publ_section_title
;
Isomeric N-(iodophenyl)nitrobenzamides form different
three-dimensional framework structures
;
_journal_coeditor_code BM5035
_journal_issue 2
_journal_name_full 'Acta Crystallographica, Section B'
_journal_page_first 931
_journal_page_last 943
_journal_paper_doi 10.1107/S0108768106029053
_journal_volume 62
_journal_year 2006
_chemical_formula_moiety 'C13 H9 I N2 O3'
_chemical_formula_sum 'C13 H9 I N2 O3'
_chemical_formula_weight 368.12
_chemical_name_systematic
;
N-(3-iodophenyl)-2-nitrobenzamide
;
_space_group_IT_number 4
_symmetry_cell_setting monoclinic
_symmetry_space_group_name_Hall 'P 2yb'
_symmetry_space_group_name_H-M 'P 1 21 1'
_atom_sites_solution_hydrogens geom
_atom_sites_solution_primary direct
_atom_sites_solution_secondary difmap
_cell_angle_alpha 90.00
_cell_angle_beta 96.3899(10)
_cell_angle_gamma 90.00
_cell_formula_units_Z 4
_cell_length_a 11.0552(3)
_cell_length_b 8.9521(2)
_cell_length_c 12.8921(3)
_cell_measurement_reflns_used 5672
_cell_measurement_temperature 120(2)
_cell_measurement_theta_max 27.52
_cell_measurement_theta_min 3.24
_cell_volume 1267.97(5)
_computing_cell_refinement 'DENZO (Otwinowski & Minor, 1997) & COLLECT'
_computing_data_collection 'COLLECT (Hooft, 1999)'
_computing_data_reduction 'DENZO & COLLECT)'
_computing_molecular_graphics 'PLATON (Spek, 2003)'
_computing_publication_material 'SHELXL-97 and PRPKAPPA (Ferguson, 1999)'
_computing_structure_refinement 'OSCAIL & SHELXL-97 (Sheldrick, 1997)'
_computing_structure_solution 'OSCAIL (McArdle, 2003) & SHELXS-97 (Sheldrick, 1997)'
_diffrn_ambient_temperature 120(2)
_diffrn_detector_area_resol_mean 9.091
_diffrn_measured_fraction_theta_full 0.990
_diffrn_measured_fraction_theta_max 0.990
_diffrn_measurement_device_type 'Bruker-Nonius KappaCCD'
_diffrn_measurement_method '\f & \w scans'
_diffrn_radiation_monochromator graphite
_diffrn_radiation_source 'Bruker-Nonius FR591 rotating anode'
_diffrn_radiation_type 'Mo K\a'
_diffrn_radiation_wavelength 0.71073
_diffrn_reflns_av_R_equivalents 0.0238
_diffrn_reflns_av_sigmaI/netI 0.0343
_diffrn_reflns_limit_h_max 12
_diffrn_reflns_limit_h_min -14
_diffrn_reflns_limit_k_max 11
_diffrn_reflns_limit_k_min -11
_diffrn_reflns_limit_l_max 16
_diffrn_reflns_limit_l_min -16
_diffrn_reflns_number 16241
_diffrn_reflns_theta_full 27.52
_diffrn_reflns_theta_max 27.52
_diffrn_reflns_theta_min 3.24
_diffrn_standards_decay_% 0
_exptl_absorpt_coefficient_mu 2.531
_exptl_absorpt_correction_T_max 0.823
_exptl_absorpt_correction_T_min 0.431
_exptl_absorpt_correction_type multi-scan
_exptl_absorpt_process_details 'SADABS 2.10 (Sheldrick, 2003)'
_exptl_crystal_colour colourless
_exptl_crystal_density_diffrn 1.928
_exptl_crystal_density_method 'not measured'
_exptl_crystal_description plate
_exptl_crystal_F_000 712
_exptl_crystal_size_max 0.40
_exptl_crystal_size_mid 0.20
_exptl_crystal_size_min 0.08
_refine_diff_density_max 0.655
_refine_diff_density_min -0.799
_refine_ls_abs_structure_details 'Flack (1983), 2565 Friedel pairs'
_refine_ls_abs_structure_Flack -0.008(11)
_refine_ls_extinction_coef 0.0075(3)
_refine_ls_extinction_expression Fc^*^=kFc[1+0.001xFc^2^\l^3^/sin(2\q)]^-1/4^
_refine_ls_extinction_method SHELXL
_refine_ls_goodness_of_fit_ref 1.108
_refine_ls_hydrogen_treatment constr
_refine_ls_matrix_type full
_refine_ls_number_parameters 344
_refine_ls_number_reflns 5672
_refine_ls_number_restraints 1
_refine_ls_restrained_S_all 1.108
_refine_ls_R_factor_all 0.0215
_refine_ls_R_factor_gt 0.0202
_refine_ls_shift/su_max 0.001
_refine_ls_shift/su_mean 0.000
_refine_ls_structure_factor_coef Fsqd
_refine_ls_weighting_details 'w=1/[\s^2^(Fo^2^)+(0.0177P)^2^+0.1391P] where P=(Fo^2^+2Fc^2^)/3'
_refine_ls_weighting_scheme calc
_refine_ls_wR_factor_gt 0.0452
_refine_ls_wR_factor_ref 0.0456
_reflns_number_gt 5506
_reflns_number_total 5672
_reflns_threshold_expression I>2\s(I)
_cod_data_source_file bm5035.cif
_cod_depositor_comments
;
The following automatic conversions were performed:
'_exptl_absorpt_correction_type' value 'Multi-scan' changed to
'multi-scan' according to
'/home/saulius/struct/CIF-dictionaries/cif_core.dic' dictionary named
'cif_core.dic' version 2.4.1 from 2010-06-29.

Automatic conversion script
Id: cif_fix_enum 1527 2010-12-29 10:47:43Z saulius 
;
_cod_original_sg_symbol_H-M 'P 21'
_cod_database_code 2100584

loop_
_symmetry_equiv_pos_as_xyz
'x, y, z'
'-x, y+1/2, -z'

loop_
_atom_site_type_symbol
_atom_site_label
_atom_site_fract_x
_atom_site_fract_y
_atom_site_fract_z
_atom_site_U_iso_or_equiv
_atom_site_adp_type
_atom_site_calc_flag
_atom_site_refinement_flags
_atom_site_occupancy
C C11 0.5361(2) 0.0339(3) 0.3889(2) 0.0140(6) Uani d . 1
C C12 0.6294(2) -0.0495(3) 0.3519(2) 0.0171(6) Uani d . 1
N N12 0.7028(2) -0.1510(3) 0.42213(19) 0.0232(5) Uani d . 1
O O121 0.6803(2) -0.1627(2) 0.51257(16) 0.0269(5) Uani d . 1
O O122 0.7834(3) -0.2232(4) 0.38748(19) 0.0673(10) Uani d . 1
C C13 0.6588(3) -0.0378(3) 0.2506(2) 0.0208(6) Uani d . 1
C C14 0.5935(3) 0.0629(3) 0.1842(2) 0.0234(7) Uani d . 1
C C15 0.5032(3) 0.1482(3) 0.2182(2) 0.0241(7) Uani d . 1
C C16 0.4744(3) 0.1339(3) 0.3209(2) 0.0196(6) Uani d . 1
C C17 0.4965(3) 0.0170(3) 0.4971(2) 0.0147(6) Uani d . 1
O O17 0.41838(18) -0.0745(2) 0.51331(15) 0.0180(4) Uani d . 1
N N11 0.5480(2) 0.1177(2) 0.56613(16) 0.0170(5) Uani d . 1
C C21 0.5354(2) 0.1321(3) 0.6736(2) 0.0155(6) Uani d . 1
C C22 0.4459(2) 0.0584(3) 0.7217(2) 0.0165(6) Uani d . 1
C C23 0.4390(3) 0.0853(3) 0.8276(2) 0.0166(6) Uani d . 1
I I23 0.300637(19) -0.021189(19) 0.899446(13) 0.02235(6) Uani d . 1
C C24 0.5187(3) 0.1804(3) 0.8850(2) 0.0202(6) Uani d . 1
C C25 0.6085(3) 0.2506(3) 0.8364(2) 0.0212(7) Uani d . 1
C C26 0.6169(3) 0.2271(3) 0.7309(2) 0.0168(6) Uani d . 1
C C31 0.0663(3) 0.6213(3) 0.1153(2) 0.0149(6) Uani d . 1
C C32 0.1448(2) 0.5035(3) 0.1487(2) 0.0157(6) Uani d . 1
N N32 0.2162(2) 0.4294(3) 0.07455(19) 0.0216(5) Uani d . 1
O O321 0.2260(2) 0.4905(3) -0.00874(15) 0.0295(5) Uani d . 1
O O322 0.2637(2) 0.3094(3) 0.09954(18) 0.0433(6) Uani d . 1
C C33 0.1612(3) 0.4573(3) 0.2516(2) 0.0199(6) Uani d . 1
C C34 0.0992(3) 0.5298(3) 0.3236(2) 0.0232(7) Uani d . 1
C C35 0.0238(3) 0.6478(4) 0.2939(2) 0.0257(7) Uani d . 1
C C36 0.0063(3) 0.6926(3) 0.1900(2) 0.0201(6) Uani d . 1
C C37 0.0462(3) 0.6776(3) 0.0046(2) 0.0146(6) Uani d . 1
O O37 0.08278(17) 0.8034(2) -0.01673(14) 0.0199(4) Uani d . 1
N N31 -0.0173(2) 0.5866(3) -0.06381(16) 0.0169(5) Uani d . 1
C C41 -0.0326(2) 0.6045(3) -0.1738(2) 0.0151(5) Uani d . 1
C C42 0.0577(2) 0.6711(3) -0.22596(19) 0.0141(5) Uani d . 1
C C43 0.0390(2) 0.6796(3) -0.3340(2) 0.0156(5) Uani d . 1
I I43 0.171754(17) 0.788540(17) -0.411901(13) 0.01903(6) Uani d . 1
C C44 -0.0636(3) 0.6223(3) -0.3909(2) 0.0184(6) Uani d . 1
C C45 -0.1510(3) 0.5536(3) -0.3375(2) 0.0211(7) Uani d . 1
C C46 -0.1361(3) 0.5457(3) -0.2301(2) 0.0190(6) Uani d . 1
H H13 0.7217 -0.0970 0.2272 0.025 Uiso calc R 1
H H14 0.6119 0.0727 0.1142 0.028 Uiso calc R 1
H H15 0.4598 0.2172 0.1721 0.029 Uiso calc R 1
H H16 0.4117 0.1939 0.3440 0.023 Uiso calc R 1
H H11 0.5961 0.1835 0.5408 0.020 Uiso calc R 1
H H22 0.3910 -0.0085 0.6835 0.020 Uiso calc R 1
H H24 0.5120 0.1974 0.9569 0.024 Uiso calc R 1
H H25 0.6647 0.3152 0.8753 0.025 Uiso calc R 1
H H26 0.6785 0.2761 0.6979 0.020 Uiso calc R 1
H H33 0.2145 0.3767 0.2722 0.024 Uiso calc R 1
H H34 0.1087 0.4979 0.3943 0.028 Uiso calc R 1
H H35 -0.0166 0.6990 0.3446 0.031 Uiso calc R 1
H H36 -0.0474 0.7730 0.1700 0.024 Uiso calc R 1
H H31 -0.0525 0.5089 -0.0382 0.020 Uiso calc R 1
H H42 0.1299 0.7095 -0.1885 0.017 Uiso calc R 1
H H44 -0.0743 0.6295 -0.4649 0.022 Uiso calc R 1
H H45 -0.2216 0.5119 -0.3753 0.025 Uiso calc R 1
H H46 -0.1969 0.4997 -0.1944 0.023 Uiso calc R 1

loop_
_atom_site_aniso_label
_atom_site_aniso_U_11
_atom_site_aniso_U_22
_atom_site_aniso_U_33
_atom_site_aniso_U_12
_atom_site_aniso_U_13
_atom_site_aniso_U_23
C11 0.0146(15) 0.0140(12) 0.0134(13) -0.0027(10) 0.0020(11) -0.0012(10)
C12 0.0157(14) 0.0190(14) 0.0161(13) 0.0000(10) -0.0014(11) 0.0002(10)
N12 0.0177(14) 0.0325(13) 0.0196(13) 0.0068(11) 0.0025(10) 0.0037(11)
O121 0.0282(13) 0.0332(12) 0.0204(11) 0.0074(9) 0.0066(9) 0.0109(9)
O122 0.0556(19) 0.111(3) 0.0368(15) 0.062(2) 0.0144(14) 0.0134(17)
C13 0.0202(15) 0.0269(16) 0.0165(13) 0.0008(12) 0.0079(11) -0.0040(12)
C14 0.0258(17) 0.0322(17) 0.0128(13) 0.0007(13) 0.0046(12) 0.0015(12)
C15 0.0310(19) 0.0258(16) 0.0154(14) 0.0064(13) 0.0028(13) 0.0041(12)
C16 0.0203(16) 0.0157(15) 0.0236(15) 0.0040(11) 0.0066(12) -0.0002(11)
C17 0.0137(14) 0.0154(16) 0.0149(13) 0.0053(11) 0.0017(11) 0.0035(10)
O17 0.0187(11) 0.0189(10) 0.0173(10) -0.0051(8) 0.0060(8) -0.0032(7)
N11 0.0214(14) 0.0183(12) 0.0117(11) -0.0083(9) 0.0042(10) 0.0006(9)
C21 0.0194(16) 0.0158(14) 0.0119(13) 0.0044(11) 0.0040(11) -0.0008(10)
C22 0.0220(16) 0.0145(14) 0.0132(13) -0.0038(11) 0.0034(11) -0.0007(10)
C23 0.0219(16) 0.0143(13) 0.0145(13) 0.0008(12) 0.0064(11) 0.0029(11)
I23 0.02843(11) 0.02374(10) 0.01655(10) -0.00318(9) 0.00992(7) 0.00057(8)
C24 0.0264(17) 0.0229(15) 0.0110(13) 0.0018(12) 0.0004(12) 0.0026(11)
C25 0.0221(17) 0.0197(16) 0.0211(15) -0.0060(11) -0.0009(13) -0.0068(12)
C26 0.0179(15) 0.0182(13) 0.0145(14) -0.0037(11) 0.0026(12) 0.0004(11)
C31 0.0148(14) 0.0162(14) 0.0136(12) -0.0047(10) 0.0017(11) -0.0015(10)
C32 0.0148(14) 0.0161(14) 0.0159(13) -0.0034(11) -0.0001(11) -0.0001(11)
N32 0.0180(14) 0.0231(13) 0.0234(13) 0.0012(10) 0.0010(10) -0.0020(10)
O321 0.0309(13) 0.0389(13) 0.0207(11) 0.0116(11) 0.0110(9) 0.0060(11)
O322 0.0540(17) 0.0332(13) 0.0439(14) 0.0267(12) 0.0111(12) 0.0099(11)
C33 0.0203(16) 0.0174(15) 0.0207(14) -0.0033(12) -0.0034(12) 0.0056(12)
C34 0.0285(19) 0.0291(17) 0.0114(14) -0.0115(14) -0.0011(13) 0.0064(12)
C35 0.0272(18) 0.0357(18) 0.0156(14) -0.0068(14) 0.0092(13) -0.0035(12)
C36 0.0204(16) 0.0209(15) 0.0196(14) -0.0001(12) 0.0049(12) -0.0044(11)
C37 0.0131(15) 0.0155(13) 0.0159(14) 0.0021(11) 0.0040(11) 0.0005(11)
O37 0.0291(11) 0.0136(10) 0.0181(9) -0.0028(9) 0.0070(8) -0.0005(8)
N31 0.0188(13) 0.0181(11) 0.0139(11) -0.0045(9) 0.0030(9) 0.0021(9)
C41 0.0168(15) 0.0154(13) 0.0134(13) 0.0023(10) 0.0028(11) 0.0015(10)
C42 0.0110(13) 0.0154(13) 0.0153(13) 0.0000(10) -0.0012(10) -0.0006(11)
C43 0.0155(15) 0.0153(13) 0.0165(13) 0.0020(11) 0.0039(11) 0.0003(11)
I43 0.02118(10) 0.02265(10) 0.01419(9) -0.00036(8) 0.00611(7) 0.00229(7)
C44 0.0200(15) 0.0223(15) 0.0123(13) 0.0016(11) -0.0012(11) 0.0006(11)
C45 0.0170(16) 0.0249(15) 0.0205(15) -0.0045(12) -0.0022(13) -0.0037(12)
C46 0.0173(16) 0.0193(14) 0.0209(15) -0.0022(12) 0.0051(12) 0.0022(11)

loop_
_atom_type_symbol
_atom_type_description
_atom_type_scat_dispersion_real
_atom_type_scat_dispersion_imag
_atom_type_scat_source
C C 0.0033 0.0016 'International Tables Vol C Tables 4.2.6.8 and 6.1.1.4'
H H 0.0000 0.0000 'International Tables Vol C Tables 4.2.6.8 and 6.1.1.4'
I I -0.4742 1.8119 'International Tables Vol C Tables 4.2.6.8 and 6.1.1.4'
N N 0.0061 0.0033 'International Tables Vol C Tables 4.2.6.8 and 6.1.1.4'
O O 0.0106 0.0060 'International Tables Vol C Tables 4.2.6.8 and 6.1.1.4'

loop_
_geom_angle_atom_site_label_1
_geom_angle_atom_site_label_2
_geom_angle_atom_site_label_3
_geom_angle
_geom_angle_publ_flag
C16 C11 C12 117.4(2) no
C16 C11 C17 118.5(2) no
C12 C11 C17 124.1(2) no
C13 C12 C11 122.7(2) no
C13 C12 N12 117.3(2) no
C11 C12 N12 119.9(2) no
O121 N12 O122 122.4(3) no
O121 N12 C12 119.1(2) no
O122 N12 C12 118.5(2) no
C12 C13 C14 118.1(3) no
C12 C13 H13 121.0 no
C14 C13 H13 121.0 no
C15 C14 C13 120.8(3) no
C15 C14 H14 119.6 no
C13 C14 H14 119.6 no
C14 C15 C16 120.2(3) no
C14 C15 H15 119.9 no
C16 C15 H15 119.9 no
C11 C16 C15 120.8(3) no
C11 C16 H16 119.6 no
C15 C16 H16 119.6 no
O17 C17 N11 126.1(3) no
O17 C17 C11 120.3(3) no
N11 C17 C11 113.4(2) no
C17 N11 C21 128.9(2) no
C17 N11 H11 115.5 no
C21 N11 H11 115.5 no
C26 C21 C22 120.3(2) no
C26 C21 N11 116.7(2) no
C22 C21 N11 123.1(2) no
C21 C22 C23 118.2(2) no
C21 C22 H22 120.9 no
C23 C22 H22 120.9 no
C24 C23 C22 121.9(3) no
C24 C23 I23 119.75(19) no
C22 C23 I23 118.3(2) no
C23 C24 C25 119.0(3) no
C23 C24 H24 120.5 no
C25 C24 H24 120.5 no
C24 C25 C26 120.3(3) no
C24 C25 H25 119.9 no
C26 C25 H25 119.9 no
C25 C26 C21 120.2(3) no
C25 C26 H26 119.9 no
C21 C26 H26 119.9 no
C36 C31 C32 117.5(2) no
C36 C31 C37 118.2(3) no
C32 C31 C37 124.3(2) no
C33 C32 C31 122.0(3) no
C33 C32 N32 117.9(2) no
C31 C32 N32 120.0(2) no
O321 N32 O322 123.2(3) no
O321 N32 C32 118.6(2) no
O322 N32 C32 118.2(2) no
C34 C33 C32 118.9(3) no
C34 C33 H33 120.5 no
C32 C33 H33 120.5 no
C35 C34 C33 120.5(3) no
C35 C34 H34 119.8 no
C33 C34 H34 119.8 no
C34 C35 C36 120.3(3) no
C34 C35 H35 119.8 no
C36 C35 H35 119.8 no
C31 C36 C35 120.7(3) no
C31 C36 H36 119.7 no
C35 C36 H36 119.7 no
O37 C37 N31 124.6(2) no
O37 C37 C31 119.8(2) no
N31 C37 C31 115.6(2) no
C37 N31 C41 125.8(2) no
C37 N31 H31 117.1 no
C41 N31 H31 117.1 no
C46 C41 C42 120.1(2) no
C46 C41 N31 118.7(2) no
C42 C41 N31 121.1(2) no
C43 C42 C41 118.2(2) no
C43 C42 H42 120.9 no
C41 C42 H42 120.9 no
C44 C43 C42 122.4(3) no
C44 C43 I43 119.56(19) no
C42 C43 I43 118.0(2) no
C43 C44 C45 118.4(3) no
C43 C44 H44 120.8 no
C45 C44 H44 120.8 no
C46 C45 C44 120.6(3) no
C46 C45 H45 119.7 no
C44 C45 H45 119.7 no
C45 C46 C41 120.3(3) no
C45 C46 H46 119.8 no
C41 C46 H46 119.8 no

loop_
_geom_bond_atom_site_label_1
_geom_bond_atom_site_label_2
_geom_bond_distance
_geom_bond_publ_flag
C11 C16 1.379(4) no
C11 C12 1.400(4) no
C11 C17 1.516(4) no
C12 C13 1.383(4) no
C12 N12 1.463(3) no
N12 O121 1.224(3) no
N12 O122 1.224(3) no
C13 C14 1.389(4) no
C13 H13 0.95 no
C14 C15 1.368(4) no
C14 H14 0.95 no
C15 C16 1.402(4) no
C15 H15 0.95 no
C16 H16 0.95 no
C17 O17 1.225(4) no
C17 N11 1.347(4) no
N11 C21 1.414(3) no
N11 H11 0.88 no
C21 C26 1.390(4) no
C21 C22 1.391(4) no
C22 C23 1.397(3) no
C22 H22 0.95 no
C23 C24 1.380(4) no
C23 I23 2.102(3) no
C24 C25 1.383(4) no
C24 H24 0.95 no
C25 C26 1.389(4) no
C25 H25 0.95 no
C26 H26 0.95 no
C31 C36 1.384(4) no
C31 C32 1.402(4) no
C31 C37 1.507(4) no
C32 C33 1.382(4) no
C32 N32 1.465(4) no
N32 O321 1.220(3) no
N32 O322 1.223(3) no
C33 C34 1.376(4) no
C33 H33 0.95 no
C34 C35 1.373(4) no
C34 H34 0.95 no
C35 C36 1.392(4) no
C35 H35 0.95 no
C36 H36 0.95 no
C37 O37 1.238(3) no
C37 N31 1.340(4) no
N31 C41 1.418(3) no
N31 H31 0.88 no
C41 C46 1.389(4) no
C41 C42 1.398(4) no
C42 C43 1.387(3) no
C42 H42 0.95 no
C43 C44 1.379(4) no
C43 I43 2.108(3) no
C44 C45 1.390(4) no
C44 H44 0.95 no
C45 C46 1.378(4) no
C45 H45 0.95 no
C46 H46 0.95 no

loop_
_geom_hbond_atom_site_label_D
_geom_hbond_atom_site_label_H
_geom_hbond_atom_site_label_A
_geom_hbond_site_symmetry_A
_geom_hbond_distance_DH
_geom_hbond_distance_HA
_geom_hbond_distance_DA
_geom_hbond_angle_DHA
_geom_hbond_publ_flag
N11 H11 O17 2_656 0.88 2.28 2.978(3) 137 no
N31 H31 O37 2_545 0.88 2.01 2.863(3) 162 no
C14 H14 O321 2_645 0.95 2.48 3.243(4) 137 no
C15 H15 O322 . 0.95 2.41 3.245(4) 147 no
C16 H16 O121 2_656 0.95 2.55 3.415(3) 151 no
C35 H35 O122 1_465 0.95 2.44 3.251(4) 143 no

loop_
_geom_torsion_atom_site_label_1
_geom_torsion_atom_site_label_2
_geom_torsion_atom_site_label_3
_geom_torsion_atom_site_label_4
_geom_torsion
_geom_torsion_publ_flag
C16 C11 C12 C13 -1.8(4) no
C17 C11 C12 C13 176.2(3) no
C16 C11 C12 N12 176.4(2) no
C17 C11 C12 N12 -5.7(4) no
C13 C12 N12 O121 179.1(3) no
C11 C12 N12 O121 0.9(4) no
C13 C12 N12 O122 -2.2(4) no
C11 C12 N12 O122 179.6(3) no
C11 C12 C13 C14 1.0(4) no
N12 C12 C13 C14 -177.2(3) no
C12 C13 C14 C15 0.2(4) no
C13 C14 C15 C16 -0.5(5) no
C12 C11 C16 C15 1.4(4) no
C17 C11 C16 C15 -176.7(3) no
C14 C15 C16 C11 -0.3(5) no
C16 C11 C17 O17 89.6(3) no
C12 C11 C17 O17 -88.4(4) no
C16 C11 C17 N11 -85.6(3) no
C12 C11 C17 N11 96.5(3) no
O17 C17 N11 C21 7.4(5) no
C11 C17 N11 C21 -177.8(3) no
C17 N11 C21 C26 167.8(3) no
C17 N11 C21 C22 -13.2(4) no
C26 C21 C22 C23 1.4(4) no
N11 C21 C22 C23 -177.6(2) no
C21 C22 C23 C24 -0.9(4) no
C21 C22 C23 I23 178.28(19) no
C22 C23 C24 C25 -0.3(4) no
I23 C23 C24 C25 -179.4(2) no
C23 C24 C25 C26 0.9(5) no
C24 C25 C26 C21 -0.4(4) no
C22 C21 C26 C25 -0.8(4) no
N11 C21 C26 C25 178.2(3) no
C36 C31 C32 C33 1.0(4) no
C37 C31 C32 C33 179.2(3) no
C36 C31 C32 N32 -176.5(2) no
C37 C31 C32 N32 1.7(4) no
C33 C32 N32 O321 -162.4(3) no
C31 C32 N32 O321 15.2(4) no
C33 C32 N32 O322 17.2(4) no
C31 C32 N32 O322 -165.2(3) no
C31 C32 C33 C34 -0.4(4) no
N32 C32 C33 C34 177.1(3) no
C32 C33 C34 C35 -1.1(4) no
C33 C34 C35 C36 2.0(5) no
C32 C31 C36 C35 -0.1(4) no
C37 C31 C36 C35 -178.4(3) no
C34 C35 C36 C31 -1.4(4) no
C36 C31 C37 O37 66.4(4) no
C32 C31 C37 O37 -111.8(3) no
C36 C31 C37 N31 -110.4(3) no
C32 C31 C37 N31 71.4(4) no
O37 C37 N31 C41 13.1(5) no
C31 C37 N31 C41 -170.2(2) no
C37 N31 C41 C46 -153.1(3) no
C37 N31 C41 C42 31.1(4) no
C46 C41 C42 C43 1.6(4) no
N31 C41 C42 C43 177.4(2) no
C41 C42 C43 C44 -1.3(4) no
C41 C42 C43 I43 177.36(19) no
C42 C43 C44 C45 0.0(4) no
I43 C43 C44 C45 -178.7(2) no
C43 C44 C45 C46 1.1(4) no
C44 C45 C46 C41 -0.8(4) no
C42 C41 C46 C45 -0.6(4) no
N31 C41 C46 C45 -176.4(3) no

loop_
_cod_related_entry_id
_cod_related_entry_database
_cod_related_entry_code
1 ChemSpider 1118330
